data_7247137
loop_
_publ_author_name
'Palica, Katarzyna'
'Deufel, Fritz'
'Skagseth, Susann'
'Di Santo-Meztler, Paula'
'Thoma, Johannes'
'Andersson Rasmussen, Anna'
'Valkonen, Arto'
'Sunnerhagen, Per'
'Leiros, Hanna-Kirsti S.'
'Andersson, Hanna'
'Erdelyi, Mate'

_publ_section_title
;
 \a-Aminophosphonate inhibitors of metallo-\b-lactamases NDM-1 and VIM-2
;
_journal_name_full 'RSC Medicinal Chemistry'
_journal_paper_doi 10.1039/D3MD00286A
_journal_year 2023
_chemical_formula_moiety '2(C24 H35 N2 O6 P S), 0.5(C6 H12)'
_chemical_formula_sum 'C51 H76 N4 O12 P2 S2'
_chemical_formula_weight 1063.21
_space_group_crystal_system monoclinic
_space_group_IT_number 15
_space_group_name_Hall '-C 2yc'
_space_group_name_H-M_alt 'C 1 2/c 1'
_atom_sites_solution_hydrogens mixed
_audit_creation_method SHELXL-2018/3
_audit_update_record
;
2022-08-26 deposited with the CCDC.	2023-08-01 downloaded from the CCDC.
;
_cell_angle_alpha 90
_cell_angle_beta 96.648(2)
_cell_angle_gamma 90
_cell_formula_units_Z 8
_cell_length_a 48.4808(11)
_cell_length_b 12.1659(6)
_cell_length_c 18.9571(5)
_cell_measurement_reflns_used 4490
_cell_measurement_temperature 120(2)
_cell_measurement_theta_max 72.4070
_cell_measurement_theta_min 3.6340
_cell_volume 11106.0(7)
_computing_cell_refinement 'CrysAlisPro 1.171.40.67a (Rigaku OD, 2019)'
_computing_data_collection 'CrysAlisPro 1.171.40.67a (Rigaku OD, 2019)'
_computing_data_reduction 'CrysAlisPro 1.171.40.67a (Rigaku OD, 2019)'
_computing_molecular_graphics SHELXL-2018/3
_computing_publication_material SHELXL-2018/3
_computing_structure_refinement 'SHELXL-2018/3 (Sheldrick, 2018)'
_computing_structure_solution 'SHELXT (Sheldrick, 2015)'
_diffrn_ambient_temperature 120(2)
_diffrn_detector_area_resol_mean 5.1977
_diffrn_measured_fraction_theta_full 0.989
_diffrn_measured_fraction_theta_max 0.956
_diffrn_measurement_device_type 'SuperNova, Dual, Cu at home/near, Atlas'
_diffrn_measurement_method '\w scans'
_diffrn_radiation_type CuK\a
_diffrn_radiation_wavelength 1.54184
_diffrn_reflns_av_R_equivalents 0.0391
_diffrn_reflns_av_unetI/netI 0.0552
_diffrn_reflns_Laue_measured_fraction_full 0.989
_diffrn_reflns_Laue_measured_fraction_max 0.956
_diffrn_reflns_limit_h_max 57
_diffrn_reflns_limit_h_min -59
_diffrn_reflns_limit_k_max 14
_diffrn_reflns_limit_k_min -14
_diffrn_reflns_limit_l_max 22
_diffrn_reflns_limit_l_min -10
_diffrn_reflns_number 19805
_diffrn_reflns_point_group_measured_fraction_full 0.989
_diffrn_reflns_point_group_measured_fraction_max 0.956
_diffrn_reflns_theta_full 67.684
_diffrn_reflns_theta_max 73.417
_diffrn_reflns_theta_min 3.672
_diffrn_source 'micro-focus sealed X-ray tube'
_exptl_absorpt_coefficient_mu 1.921
_exptl_absorpt_correction_T_max 0.977
_exptl_absorpt_correction_T_min 0.926
_exptl_absorpt_correction_type gaussian
_exptl_absorpt_process_details
;
CrysAlisPro 1.171.40.67a (Rigaku Oxford Diffraction, 2019)
Numerical absorption correction based on gaussian integration over
a multifaceted crystal model
Empirical absorption correction using spherical harmonics,
 implemented in SCALE3 ABSPACK scaling algorithm.
;
_exptl_crystal_colour colourless
_exptl_crystal_density_diffrn 1.272
_exptl_crystal_description prism
_exptl_crystal_F_000 4544
_exptl_crystal_size_max 0.110
_exptl_crystal_size_mid 0.080
_exptl_crystal_size_min 0.070
_refine_diff_density_max 0.539
_refine_diff_density_min -0.429
_refine_diff_density_rms 0.058
_refine_ls_extinction_method none
_refine_ls_goodness_of_fit_ref 1.031
_refine_ls_hydrogen_treatment mixed
_refine_ls_matrix_type full
_refine_ls_number_parameters 738
_refine_ls_number_reflns 10670
_refine_ls_number_restraints 274
_refine_ls_restrained_S_all 1.061
_refine_ls_R_factor_all 0.1001
_refine_ls_R_factor_gt 0.0687
_refine_ls_shift/su_max 0.001
_refine_ls_shift/su_mean 0.000
_refine_ls_structure_factor_coef Fsqd
_refine_ls_weighting_details 'w=1/[\s^2^(Fo^2^)+(0.0903P)^2^+16.2451P] where P=(Fo^2^+2Fc^2^)/3'
_refine_ls_weighting_scheme calc
_refine_ls_wR_factor_gt 0.1777
_refine_ls_wR_factor_ref 0.2005
_reflns_Friedel_coverage 0.000
_reflns_number_gt 7242
_reflns_number_total 10670
_reflns_threshold_expression 'I > 2\s(I)'
_cod_data_source_file d3md00286a2.cif
_cod_data_source_block 4h-2
_cod_original_sg_symbol_H-M 'C 2/c'
_cod_database_code 7247137
_shelx_shelxl_version_number 2018/3
_shelx_space_group_comment
;
The symmetry employed for this shelxl refinement is uniquely defined
by the following loop, which should always be used as a source of
symmetry information in preference to the above space-group names.
They are only intended as comments.
;
_shelx_estimated_absorpt_t_min 0.816
_shelx_estimated_absorpt_t_max 0.877

loop_
_space_group_symop_operation_xyz
'x, y, z'
'-x, y, -z+1/2'
'x+1/2, y+1/2, z'
'-x+1/2, y+1/2, -z+1/2'
'-x, -y, -z'
'x, -y, z-1/2'
'-x+1/2, -y+1/2, -z'
'x+1/2, -y+1/2, z-1/2'

loop_
_atom_site_label
_atom_site_type_symbol
_atom_site_fract_x
_atom_site_fract_y
_atom_site_fract_z
_atom_site_U_iso_or_equiv
_atom_site_adp_type
_atom_site_occupancy
_atom_site_site_symmetry_order
_atom_site_calc_flag
_atom_site_refinement_flags_posn
_atom_site_refinement_flags_adp
_atom_site_refinement_flags_occupancy
_atom_site_disorder_assembly
_atom_site_disorder_group
S13 S 0.61463(2) 0.62321(12) 1.01445(4) 0.0659(3) Uani 1 1 d . . . . .
P1 P 0.59459(2) 0.82855(10) 0.67463(4) 0.0533(3) Uani 1 1 d . . . . .
O1 O 0.62172(5) 0.7889(3) 0.66083(15) 0.0750(10) Uani 1 1 d . . . . .
O10 O 0.54209(5) 0.7138(3) 0.82091(12) 0.0687(9) Uani 1 1 d . . . . .
O1A O 0.59488(6) 0.9245(3) 0.72973(14) 0.0695(8) Uani 1 1 d D U . . .
O1B O 0.57480(6) 0.8735(3) 0.60944(13) 0.0672(8) Uani 1 1 d D U . . .
O4C O 0.58934(4) 0.4510(3) 0.75949(11) 0.0533(7) Uani 1 1 d . . . . .
O5C O 0.54472(4) 0.4034(2) 0.77046(11) 0.0507(7) Uani 1 1 d . . . . .
N4 N 0.55316(5) 0.5374(3) 0.69512(12) 0.0407(7) Uani 1 1 d . . . . .
N9 N 0.58403(5) 0.7037(3) 0.78111(13) 0.0477(8) Uani 1 1 d D . . . .
H9 H 0.6019(5) 0.685(3) 0.793(2) 0.057 Uiso 1 1 d D U . . .
C2 C 0.57314(6) 0.7221(3) 0.70728(15) 0.0447(8) Uani 1 1 d . . . . .
H2 H 0.553814 0.751298 0.706097 0.054 Uiso 1 1 calc R U . . .
C3 C 0.57188(6) 0.6144(3) 0.66471(15) 0.0412(8) Uani 1 1 d . . . . .
H3 H 0.590893 0.581384 0.671035 0.049 Uiso 1 1 calc R U . . .
C5 C 0.52317(6) 0.5572(3) 0.67947(15) 0.0425(8) Uani 1 1 d . . . . .
H5A H 0.518225 0.626320 0.702549 0.051 Uiso 1 1 calc R U . . .
H5B H 0.512805 0.496361 0.698972 0.051 Uiso 1 1 calc R U . . .
C6 C 0.51493(6) 0.5655(3) 0.59926(15) 0.0456(8) Uani 1 1 d . . . . .
H6A H 0.517834 0.493585 0.576777 0.055 Uiso 1 1 calc R U . . .
H6B H 0.494993 0.584493 0.589607 0.055 Uiso 1 1 calc R U . . .
C7 C 0.53231(7) 0.6531(3) 0.56771(16) 0.0468(8) Uani 1 1 d . . . . .
H7A H 0.528504 0.725883 0.587826 0.056 Uiso 1 1 calc R U . . .
H7B H 0.527336 0.656418 0.515607 0.056 Uiso 1 1 calc R U . . .
C8 C 0.56310(7) 0.6252(3) 0.58471(15) 0.0452(8) Uani 1 1 d . . . . .
H8A H 0.574316 0.683400 0.565272 0.054 Uiso 1 1 calc R U . . .
H8B H 0.566969 0.555141 0.561138 0.054 Uiso 1 1 calc R U . . .
C10 C 0.56718(7) 0.7031(4) 0.83355(16) 0.0532(10) Uani 1 1 d . . . . .
C11 C 0.58071(7) 0.6843(4) 0.90706(15) 0.0480(9) Uani 1 1 d . . . . .
C12 C 0.60597(7) 0.6399(4) 0.92463(18) 0.0590(11) Uani 1 1 d . . . . .
H12 H 0.617941 0.619677 0.890508 0.071 Uiso 1 1 calc R U . . .
C14 C 0.58338(7) 0.6807(4) 1.03201(16) 0.0499(9) Uani 1 1 d . . . . .
C15 C 0.57433(8) 0.6970(4) 1.09866(17) 0.0590(11) Uani 1 1 d . . . . .
H15 H 0.585700 0.676818 1.140864 0.071 Uiso 1 1 calc R U . . .
C16 C 0.54872(8) 0.7428(4) 1.10163(17) 0.0620(12) Uani 1 1 d . . . . .
H16 H 0.542189 0.754070 1.146428 0.074 Uiso 1 1 calc R U . . .
C17 C 0.53207(8) 0.7731(4) 1.03980(18) 0.0576(10) Uani 1 1 d . . . . .
H17 H 0.514427 0.805414 1.043097 0.069 Uiso 1 1 calc R U . . .
C18 C 0.54086(7) 0.7569(4) 0.97362(17) 0.0506(9) Uani 1 1 d . . . . .
H18 H 0.529346 0.777667 0.931764 0.061 Uiso 1 1 calc R U . . .
C19 C 0.56687(7) 0.7094(3) 0.96913(15) 0.0456(8) Uani 1 1 d . . . . .
C2A C 0.61989(18) 0.9341(10) 0.7856(5) 0.067(2) Uani 0.55 1 d D U P A 1
H2A H 0.629454 0.862240 0.791752 0.081 Uiso 0.55 1 calc R U P A 1
H2B H 0.633162 0.988449 0.770199 0.081 Uiso 0.55 1 calc R U P A 1
C3A C 0.6109(2) 0.9680(12) 0.8514(5) 0.061(2) Uani 0.55 1 d D U P A 1
H3A H 0.627055 0.974260 0.887474 0.091 Uiso 0.55 1 calc R U P A 1
H3B H 0.601656 1.039513 0.845166 0.091 Uiso 0.55 1 calc R U P A 1
H3C H 0.597957 0.913618 0.866665 0.091 Uiso 0.55 1 calc R U P A 1
C2D C 0.6160(3) 0.9885(12) 0.7675(6) 0.074(3) Uani 0.45 1 d D U P A 2
H2E H 0.633688 0.977748 0.747213 0.089 Uiso 0.45 1 calc R U P A 2
H2F H 0.610973 1.067372 0.763513 0.089 Uiso 0.45 1 calc R U P A 2
C3D C 0.6189(4) 0.957(2) 0.8385(9) 0.105(5) Uani 0.45 1 d D U P A 2
H3G H 0.633548 1.000708 0.865127 0.157 Uiso 0.45 1 calc R U P A 2
H3H H 0.601374 0.968052 0.858338 0.157 Uiso 0.45 1 calc R U P A 2
H3I H 0.624023 0.878687 0.842085 0.157 Uiso 0.45 1 calc R U P A 2
C2B C 0.5800(2) 0.9565(9) 0.5575(4) 0.071(2) Uani 0.6 1 d D U P B 1
H2C H 0.598924 0.945698 0.543625 0.085 Uiso 0.6 1 calc R U P B 1
H2D H 0.579398 1.030126 0.579477 0.085 Uiso 0.6 1 calc R U P B 1
C3B C 0.5599(2) 0.9520(8) 0.4945(4) 0.075(2) Uani 0.6 1 d D U P B 1
H3D H 0.564239 1.009163 0.461002 0.113 Uiso 0.6 1 calc R U P B 1
H3E H 0.560773 0.879691 0.472019 0.113 Uiso 0.6 1 calc R U P B 1
H3F H 0.541251 0.964104 0.507865 0.113 Uiso 0.6 1 calc R U P B 1
C2E C 0.5875(4) 0.9702(13) 0.5799(7) 0.080(3) Uani 0.4 1 d D U P B 2
H2G H 0.579882 1.038572 0.598239 0.096 Uiso 0.4 1 calc R U P B 2
H2H H 0.607876 0.969658 0.593037 0.096 Uiso 0.4 1 calc R U P B 2
C3E C 0.5810(4) 0.9640(15) 0.5038(7) 0.099(4) Uani 0.4 1 d D U P B 2
H3J H 0.589117 1.027282 0.481728 0.149 Uiso 0.4 1 calc R U P B 2
H3K H 0.588661 0.895962 0.486370 0.149 Uiso 0.4 1 calc R U P B 2
H3L H 0.560799 0.964548 0.491547 0.149 Uiso 0.4 1 calc R U P B 2
C4C C 0.56447(6) 0.4640(4) 0.74355(14) 0.0462(9) Uani 1 1 d . . . . .
C6C C 0.55252(7) 0.3299(4) 0.83086(16) 0.0496(9) Uani 1 1 d . . . . .
C7C C 0.56517(8) 0.3961(4) 0.89399(16) 0.0552(10) Uani 1 1 d . . . . .
H7C H 0.570347 0.346671 0.934186 0.083 Uiso 1 1 calc R U . . .
H7D H 0.581739 0.434372 0.881690 0.083 Uiso 1 1 calc R U . . .
H7E H 0.551619 0.449979 0.907011 0.083 Uiso 1 1 calc R U . . .
C8C C 0.52464(8) 0.2849(4) 0.8458(2) 0.0607(11) Uani 1 1 d . . . . .
H8C H 0.527336 0.233766 0.885991 0.091 Uiso 1 1 calc R U . . .
H8D H 0.512672 0.345615 0.857432 0.091 Uiso 1 1 calc R U . . .
H8E H 0.515880 0.246133 0.803754 0.091 Uiso 1 1 calc R U . . .
C9C C 0.57162(8) 0.2390(4) 0.81088(19) 0.0594(11) Uani 1 1 d . . . . .
H9A H 0.576528 0.191166 0.851994 0.089 Uiso 1 1 calc R U . . .
H9B H 0.562135 0.195835 0.771701 0.089 Uiso 1 1 calc R U . . .
H9C H 0.588538 0.271455 0.796045 0.089 Uiso 1 1 calc R U . . .
S32 S 0.63352(2) 0.71166(16) 0.44800(6) 0.0934(5) Uani 1 1 d . . . . .
P20 P 0.67772(2) 0.64305(11) 0.80167(6) 0.0629(3) Uani 1 1 d . . . . .
O20 O 0.65036(7) 0.6831(3) 0.8157(2) 0.0905(12) Uani 1 1 d . . . . .
O29 O 0.71549(5) 0.6593(2) 0.62067(12) 0.0488(6) Uani 1 1 d . . . . .
O20A O 0.67656(5) 0.5287(3) 0.76467(18) 0.0673(8) Uani 1 1 d D U . . .
O20B O 0.70008(8) 0.6232(3) 0.86709(17) 0.0882(11) Uani 1 1 d . U . . .
O23C O 0.66876(6) 0.9935(3) 0.6871(2) 0.0953(13) Uani 1 1 d . . . . .
O24C O 0.70304(6) 1.0198(2) 0.61747(13) 0.0608(7) Uani 1 1 d . . . . .
N23 N 0.71129(6) 0.9173(3) 0.71484(14) 0.0460(7) Uani 1 1 d . . . . .
N28 N 0.67988(6) 0.7283(3) 0.67472(15) 0.0503(8) Uani 1 1 d D . . . .
H28 H 0.6623(5) 0.755(3) 0.668(2) 0.060 Uiso 1 1 d D U . . .
C21 C 0.69590(7) 0.7312(3) 0.74482(17) 0.0457(8) Uani 1 1 d . . . . .
H21 H 0.714362 0.696735 0.740472 0.055 Uiso 1 1 calc R U . . .
C22 C 0.70123(8) 0.8505(3) 0.77112(18) 0.0496(9) Uani 1 1 d . . . . .
H22 H 0.683263 0.882291 0.782631 0.059 Uiso 1 1 calc R U . . .
C24 C 0.73976(7) 0.8998(4) 0.7004(2) 0.0544(9) Uani 1 1 d . . . . .
H24A H 0.744497 0.953851 0.664734 0.065 Uiso 1 1 calc R U . . .
H24B H 0.741494 0.825293 0.680364 0.065 Uiso 1 1 calc R U . . .
C25 C 0.75992(10) 0.9113(5) 0.7671(3) 0.0805(15) Uani 1 1 d . . . . .
H25A H 0.778926 0.893792 0.756287 0.097 Uiso 1 1 calc R U . . .
H25B H 0.759817 0.988148 0.784205 0.097 Uiso 1 1 calc R U . . .
C26 C 0.75201(12) 0.8349(5) 0.8241(3) 0.0927(18) Uani 1 1 d . . . . .
H26A H 0.753604 0.757658 0.808698 0.111 Uiso 1 1 calc R U . . .
H26B H 0.764762 0.845746 0.868245 0.111 Uiso 1 1 calc R U . . .
C27 C 0.72259(13) 0.8584(4) 0.83790(19) 0.0801(16) Uani 1 1 d . . . . .
H27A H 0.721785 0.933200 0.858131 0.096 Uiso 1 1 calc R U . . .
H27B H 0.717315 0.805739 0.873831 0.096 Uiso 1 1 calc R U . . .
C29 C 0.69187(7) 0.6965(3) 0.61686(18) 0.0456(8) Uani 1 1 d . . . . .
C30 C 0.67453(7) 0.7098(4) 0.54740(18) 0.0512(9) Uani 1 1 d . . . . .
C31 C 0.64722(8) 0.6871(5) 0.5345(2) 0.0681(13) Uani 1 1 d . . . . .
H31 H 0.636534 0.660120 0.569735 0.082 Uiso 1 1 calc R U . . .
C33 C 0.66541(8) 0.7582(5) 0.4265(2) 0.0696(13) Uani 1 1 d . . . . .
C34 C 0.67145(10) 0.7989(6) 0.3609(2) 0.0896(18) Uani 1 1 d . . . . .
H34 H 0.657393 0.803758 0.321722 0.107 Uiso 1 1 calc R U . . .
C35 C 0.69798(10) 0.8314(5) 0.3546(2) 0.0801(15) Uani 1 1 d . . . . .
H35 H 0.702430 0.859195 0.310425 0.096 Uiso 1 1 calc R U . . .
C36 C 0.71857(8) 0.8243(4) 0.4117(2) 0.0610(11) Uani 1 1 d . . . . .
H36 H 0.736919 0.846978 0.405871 0.073 Uiso 1 1 calc R U . . .
C37 C 0.71297(7) 0.7853(3) 0.47658(19) 0.0488(8) Uani 1 1 d . . . . .
H37 H 0.727229 0.782028 0.515371 0.059 Uiso 1 1 calc R U . . .
C38 C 0.68598(7) 0.7505(4) 0.48481(19) 0.0509(9) Uani 1 1 d . . . . .
C21A C 0.65307(17) 0.4853(8) 0.7087(7) 0.069(3) Uani 0.558(14) 1 d D U P C 1
H21A H 0.636189 0.531109 0.708691 0.083 Uiso 0.558(14) 1 calc R U P C 1
H21B H 0.659110 0.487026 0.660617 0.083 Uiso 0.558(14) 1 calc R U P C 1
C22A C 0.64745(17) 0.3717(8) 0.7295(7) 0.077(3) Uani 0.558(14) 1 d D U P C 1
H22A H 0.632693 0.340458 0.695707 0.116 Uiso 0.558(14) 1 calc R U P C 1
H22B H 0.664349 0.327555 0.729406 0.116 Uiso 0.558(14) 1 calc R U P C 1
H22C H 0.641546 0.371413 0.777234 0.116 Uiso 0.558(14) 1 calc R U P C 1
C21D C 0.64914(18) 0.4879(10) 0.7474(6) 0.062(3) Uani 0.442(14) 1 d D . P C 2
H21C H 0.635849 0.547244 0.731875 0.074 Uiso 0.442(14) 1 calc R U P C 2
H21D H 0.642562 0.447410 0.787602 0.074 Uiso 0.442(14) 1 calc R U P C 2
C22D C 0.6538(3) 0.4151(14) 0.6894(6) 0.073(4) Uani 0.442(14) 1 d D . P C 2
H22D H 0.636300 0.379511 0.671078 0.110 Uiso 0.442(14) 1 calc R U P C 2
H22E H 0.660825 0.457693 0.651358 0.110 Uiso 0.442(14) 1 calc R U P C 2
H22F H 0.667465 0.358942 0.706481 0.110 Uiso 0.442(14) 1 calc R U P C 2
C21B C 0.69384(15) 0.5446(7) 0.9221(4) 0.124(2) Uani 1 1 d D U . . .
H21E H 0.676650 0.567257 0.941637 0.149 Uiso 1 1 calc R U . . .
H21F H 0.690732 0.470692 0.900745 0.149 Uiso 1 1 calc R U . . .
C22B C 0.71588(17) 0.5402(6) 0.9769(3) 0.122(3) Uani 1 1 d D U . . .
H22G H 0.711442 0.487574 1.013078 0.183 Uiso 1 1 calc R U . . .
H22H H 0.732826 0.516759 0.957562 0.183 Uiso 1 1 calc R U . . .
H22I H 0.718768 0.613162 0.998386 0.183 Uiso 1 1 calc R U . . .
C23C C 0.69216(8) 0.9792(3) 0.6735(2) 0.0539(9) Uani 1 1 d . . . . .
C25C C 0.68593(12) 1.0942(4) 0.5690(2) 0.0859(15) Uani 1 1 d D U . . .
C26C C 0.6741(4) 1.1940(14) 0.5998(11) 0.077(5) Uani 0.47(2) 1 d D U P D 1
H26C H 0.663313 1.235745 0.561970 0.115 Uiso 0.47(2) 1 calc R U P D 1
H26D H 0.662092 1.172023 0.635396 0.115 Uiso 0.47(2) 1 calc R U P D 1
H26E H 0.689293 1.239983 0.622235 0.115 Uiso 0.47(2) 1 calc R U P D 1
C27C C 0.7122(3) 1.1322(13) 0.5291(7) 0.092(4) Uani 0.47(2) 1 d D U P D 1
H27C H 0.705958 1.185371 0.491803 0.137 Uiso 0.47(2) 1 calc R U P D 1
H27D H 0.726245 1.166196 0.563531 0.137 Uiso 0.47(2) 1 calc R U P D 1
H27E H 0.720152 1.067867 0.507829 0.137 Uiso 0.47(2) 1 calc R U P D 1
C28C C 0.6673(4) 1.0312(12) 0.5148(9) 0.100(4) Uani 0.47(2) 1 d D U P D 1
H28A H 0.656192 1.082808 0.483470 0.150 Uiso 0.47(2) 1 calc R U P D 1
H28B H 0.678519 0.985525 0.486603 0.150 Uiso 0.47(2) 1 calc R U P D 1
H28C H 0.654853 0.984221 0.538859 0.150 Uiso 0.47(2) 1 calc R U P D 1
C26F C 0.7010(4) 1.1205(13) 0.5081(6) 0.087(4) Uani 0.53(2) 1 d D U P D 2
H26F H 0.689711 1.169892 0.475669 0.131 Uiso 0.53(2) 1 calc R U P D 2
H26G H 0.718620 1.156412 0.524956 0.131 Uiso 0.53(2) 1 calc R U P D 2
H26H H 0.704699 1.052571 0.482955 0.131 Uiso 0.53(2) 1 calc R U P D 2
C27F C 0.6573(3) 1.0346(10) 0.5439(7) 0.083(4) Uani 0.53(2) 1 d D U P D 2
H27F H 0.647674 1.018028 0.585339 0.124 Uiso 0.53(2) 1 calc R U P D 2
H27G H 0.645654 1.083004 0.511519 0.124 Uiso 0.53(2) 1 calc R U P D 2
H27H H 0.660859 0.966147 0.519270 0.124 Uiso 0.53(2) 1 calc R U P D 2
C28F C 0.6800(4) 1.1931(11) 0.6141(8) 0.071(4) Uani 0.53(2) 1 d D U P D 2
H28D H 0.670013 1.169149 0.653415 0.107 Uiso 0.53(2) 1 calc R U P D 2
H28E H 0.697610 1.227556 0.633169 0.107 Uiso 0.53(2) 1 calc R U P D 2
H28F H 0.668700 1.246365 0.584763 0.107 Uiso 0.53(2) 1 calc R U P D 2
C39 C 0.50072(16) 0.9745(9) 0.8261(5) 0.151(3) Uani 1 1 d D U . . .
H39A H 0.496550 0.897607 0.838190 0.181 Uiso 0.5 1 calc R U P E 1
H39B H 0.503788 1.016586 0.870987 0.181 Uiso 0.5 1 calc R U P E 1
H39C H 0.503735 0.933113 0.871250 0.181 Uiso 0.5 1 calc R U P F 2
H39D H 0.495216 1.050532 0.836777 0.181 Uiso 0.5 1 calc R U P F 2
C40 C 0.52659(15) 0.9762(8) 0.7917(4) 0.131(2) Uani 1 1 d D U . . .
H40A H 0.533871 0.900220 0.790708 0.157 Uiso 0.5 1 calc R U P G 1
H40B H 0.540559 1.020903 0.821182 0.157 Uiso 0.5 1 calc R U P G 1
H40C H 0.541258 0.932930 0.819881 0.157 Uiso 0.5 1 calc R U P H 2
H40D H 0.533269 1.052547 0.787702 0.157 Uiso 0.5 1 calc R U P H 2
C41 C 0.5235(2) 1.0206(13) 0.7179(6) 0.110(3) Uani 0.5 1 d D U P I 1
H41A H 0.521571 1.101552 0.719751 0.132 Uiso 0.5 1 calc R U P I 1
H41B H 0.540471 1.003790 0.695584 0.132 Uiso 0.5 1 calc R U P I 1
C41D C 0.5197(3) 0.9259(14) 0.7185(7) 0.124(4) Uani 0.5 1 d D U P I 2
H41C H 0.536834 0.925606 0.694809 0.149 Uiso 0.5 1 calc R U P I 2
H41D H 0.514341 0.848250 0.724758 0.149 Uiso 0.5 1 calc R U P I 2

loop_
_atom_site_aniso_label
_atom_site_aniso_U_11
_atom_site_aniso_U_22
_atom_site_aniso_U_33
_atom_site_aniso_U_23
_atom_site_aniso_U_13
_atom_site_aniso_U_12
S13 0.0429(5) 0.1210(10) 0.0324(4) -0.0028(5) -0.0010(3) 0.0009(5)
P1 0.0459(5) 0.0815(8) 0.0340(4) -0.0097(4) 0.0100(3) -0.0150(5)
O1 0.0444(14) 0.124(3) 0.0596(16) -0.0238(18) 0.0183(12) -0.0255(16)
O10 0.0373(13) 0.139(3) 0.0303(11) -0.0097(15) 0.0072(9) 0.0048(15)
O1A 0.0700(17) 0.091(2) 0.0492(14) -0.0188(15) 0.0116(13) -0.0173(16)
O1B 0.0795(18) 0.081(2) 0.0409(13) 0.0084(13) 0.0077(12) -0.0151(16)
O4C 0.0300(11) 0.100(2) 0.0296(10) 0.0095(12) 0.0041(8) 0.0069(12)
O5C 0.0330(11) 0.091(2) 0.0280(10) 0.0184(12) 0.0030(8) 0.0035(12)
N4 0.0287(12) 0.071(2) 0.0223(11) 0.0030(12) 0.0042(9) 0.0001(12)
N9 0.0332(13) 0.087(2) 0.0236(12) -0.0074(13) 0.0045(10) -0.0038(14)
C2 0.0299(14) 0.079(3) 0.0255(14) -0.0052(15) 0.0060(11) -0.0029(15)
C3 0.0292(14) 0.071(2) 0.0245(13) -0.0007(14) 0.0062(11) -0.0018(15)
C5 0.0269(14) 0.074(3) 0.0261(13) 0.0051(14) 0.0016(11) -0.0015(15)
C6 0.0337(15) 0.073(3) 0.0288(14) 0.0055(15) -0.0034(12) -0.0030(16)
C7 0.0425(17) 0.073(3) 0.0247(14) 0.0055(15) 0.0028(12) -0.0024(17)
C8 0.0416(16) 0.072(3) 0.0223(13) -0.0025(14) 0.0074(12) -0.0079(16)
C10 0.0377(17) 0.098(3) 0.0252(14) -0.0113(17) 0.0079(12) -0.0015(18)
C11 0.0382(16) 0.082(3) 0.0244(14) -0.0092(15) 0.0061(12) -0.0070(17)
C12 0.0396(18) 0.107(4) 0.0312(16) -0.0124(19) 0.0055(13) -0.002(2)
C14 0.0436(17) 0.078(3) 0.0277(15) -0.0031(16) 0.0023(13) -0.0120(17)
C15 0.060(2) 0.094(3) 0.0223(15) -0.0036(17) 0.0025(14) -0.016(2)
C16 0.061(2) 0.099(4) 0.0280(16) -0.0118(18) 0.0160(15) -0.016(2)
C17 0.052(2) 0.086(3) 0.0374(17) -0.0072(18) 0.0158(15) -0.003(2)
C18 0.0494(19) 0.076(3) 0.0280(15) -0.0028(16) 0.0098(13) -0.0071(18)
C19 0.0411(16) 0.074(3) 0.0227(13) -0.0083(15) 0.0066(12) -0.0116(16)
C2A 0.060(4) 0.087(5) 0.055(4) -0.028(4) 0.007(3) -0.012(4)
C3A 0.059(5) 0.078(6) 0.045(4) -0.020(4) 0.006(3) 0.009(4)
C2D 0.069(5) 0.089(6) 0.065(5) -0.021(5) 0.015(4) -0.012(5)
C3D 0.095(10) 0.113(9) 0.100(10) -0.023(9) -0.012(8) 0.022(8)
C2B 0.085(5) 0.080(4) 0.046(4) 0.010(4) 0.000(4) -0.019(4)
C3B 0.102(6) 0.074(5) 0.048(4) 0.011(3) 0.002(4) 0.001(5)
C2E 0.101(6) 0.086(6) 0.051(6) 0.009(5) 0.005(5) -0.008(5)
C3E 0.137(9) 0.090(8) 0.068(7) 0.017(6) -0.007(8) -0.006(8)
C4C 0.0330(15) 0.088(3) 0.0187(12) 0.0016(15) 0.0064(11) 0.0056(16)
C6C 0.0391(16) 0.083(3) 0.0273(14) 0.0133(16) 0.0065(12) 0.0138(17)
C7C 0.0503(19) 0.088(3) 0.0280(15) 0.0097(17) 0.0089(13) 0.014(2)
C8C 0.052(2) 0.086(3) 0.0458(19) 0.021(2) 0.0127(16) 0.009(2)
C9C 0.054(2) 0.086(3) 0.0390(18) 0.0069(19) 0.0089(15) 0.017(2)
S32 0.0425(5) 0.1772(16) 0.0578(6) -0.0121(8) -0.0059(4) -0.0268(7)
P20 0.0523(5) 0.0711(7) 0.0696(6) 0.0165(6) 0.0257(5) -0.0076(5)
O20 0.077(2) 0.094(3) 0.114(3) 0.025(2) 0.064(2) 0.0030(18)
O29 0.0427(13) 0.0630(17) 0.0415(12) -0.0082(11) 0.0077(10) -0.0005(11)
O20A 0.0321(12) 0.0623(18) 0.106(2) 0.0135(17) 0.0011(13) -0.0060(12)
O20B 0.100(2) 0.098(3) 0.0654(18) 0.0413(18) 0.0014(17) -0.030(2)
O23C 0.0436(16) 0.105(3) 0.139(3) 0.056(3) 0.0176(18) 0.0090(17)
O24C 0.0797(18) 0.0607(18) 0.0422(13) 0.0122(12) 0.0077(12) -0.0076(14)
N23 0.0407(14) 0.0588(19) 0.0393(14) 0.0085(13) 0.0076(11) 0.0001(13)
N28 0.0319(13) 0.075(2) 0.0455(15) -0.0003(15) 0.0114(11) -0.0062(14)
C21 0.0367(16) 0.063(2) 0.0397(16) 0.0017(16) 0.0126(13) -0.0047(15)
C22 0.057(2) 0.054(2) 0.0414(17) 0.0058(16) 0.0215(15) 0.0037(17)
C24 0.0428(18) 0.063(3) 0.058(2) -0.0039(19) 0.0110(16) -0.0105(17)
C25 0.057(2) 0.071(3) 0.105(4) -0.001(3) -0.026(2) -0.013(2)
C26 0.099(4) 0.079(4) 0.085(3) -0.002(3) -0.050(3) -0.008(3)
C27 0.164(5) 0.050(3) 0.0266(17) -0.0033(16) 0.011(2) -0.014(3)
C29 0.0356(16) 0.058(2) 0.0433(17) -0.0067(16) 0.0063(13) -0.0156(15)
C30 0.0377(17) 0.073(3) 0.0429(17) -0.0085(17) 0.0047(14) -0.0107(17)
C31 0.0429(19) 0.109(4) 0.052(2) -0.013(2) 0.0046(16) -0.024(2)
C33 0.0427(19) 0.112(4) 0.052(2) -0.004(2) -0.0017(16) -0.009(2)
C34 0.062(3) 0.156(6) 0.048(2) 0.010(3) -0.0023(19) 0.006(3)
C35 0.069(3) 0.123(5) 0.049(2) 0.022(3) 0.013(2) 0.010(3)
C36 0.051(2) 0.075(3) 0.059(2) 0.010(2) 0.0135(17) 0.002(2)
C37 0.0387(16) 0.061(2) 0.0469(18) 0.0035(17) 0.0053(14) -0.0005(16)
C38 0.0446(18) 0.064(2) 0.0440(18) -0.0053(17) 0.0024(14) -0.0044(17)
C21A 0.038(4) 0.067(5) 0.102(7) 0.013(6) 0.009(5) -0.003(4)
C22A 0.052(4) 0.071(6) 0.108(8) -0.007(6) 0.008(5) 0.007(4)
C21D 0.039(5) 0.093(9) 0.055(6) -0.013(6) 0.011(4) -0.026(5)
C22D 0.071(7) 0.096(11) 0.050(6) 0.001(6) -0.009(5) -0.020(8)
C21B 0.138(5) 0.129(5) 0.103(4) 0.069(4) 0.005(4) -0.042(4)
C22B 0.209(8) 0.088(4) 0.068(3) 0.030(3) 0.011(4) -0.023(5)
C23C 0.050(2) 0.055(2) 0.058(2) 0.0114(18) 0.0076(16) -0.0081(17)
C25C 0.149(4) 0.057(3) 0.045(2) 0.009(2) -0.015(3) 0.006(3)
C26C 0.102(9) 0.078(8) 0.043(7) 0.005(6) -0.023(7) 0.017(7)
C27C 0.189(10) 0.063(6) 0.020(5) 0.012(5) 0.001(6) 0.017(7)
C28C 0.153(9) 0.083(7) 0.054(7) -0.004(6) -0.030(6) 0.026(7)
C26F 0.153(9) 0.082(7) 0.028(5) 0.020(5) 0.011(5) 0.034(7)
C27F 0.124(8) 0.077(6) 0.038(5) 0.002(5) -0.028(5) -0.011(6)
C28F 0.102(8) 0.052(5) 0.052(7) 0.014(4) -0.023(6) 0.011(5)
C39 0.127(5) 0.183(8) 0.149(6) 0.032(6) 0.042(5) 0.054(5)
C40 0.109(4) 0.149(6) 0.142(5) 0.028(5) 0.043(4) 0.038(4)
C41 0.078(5) 0.130(8) 0.129(7) 0.029(7) 0.042(5) 0.037(6)
C41D 0.096(6) 0.140(8) 0.144(7) 0.034(7) 0.047(6) 0.043(7)

loop_
_atom_type_symbol
_atom_type_description
_atom_type_scat_dispersion_real
_atom_type_scat_dispersion_imag
_atom_type_scat_source
C C 0.0181 0.0091 'International Tables Vol C Tables 4.2.6.8 and 6.1.1.4'
H H 0.0000 0.0000 'International Tables Vol C Tables 4.2.6.8 and 6.1.1.4'
N N 0.0311 0.0180 'International Tables Vol C Tables 4.2.6.8 and 6.1.1.4'
O O 0.0492 0.0322 'International Tables Vol C Tables 4.2.6.8 and 6.1.1.4'
P P 0.2955 0.4335 'International Tables Vol C Tables 4.2.6.8 and 6.1.1.4'
S S 0.3331 0.5567 'International Tables Vol C Tables 4.2.6.8 and 6.1.1.4'

loop_
_geom_angle_atom_site_label_1
_geom_angle_atom_site_label_2
_geom_angle_atom_site_label_3
_geom_angle
_geom_angle_site_symmetry_1
_geom_angle_site_symmetry_3
_geom_angle_publ_flag
C12 S13 C14 91.38(17) . . ?
O1 P1 O1A 115.42(17) . . ?
O1 P1 O1B 117.16(17) . . ?
O1A P1 O1B 102.89(19) . . ?
O1 P1 C2 113.0(2) . . ?
O1A P1 C2 105.43(16) . . ?
O1B P1 C2 101.23(15) . . ?
C2D O1A P1 134.4(6) . . ?
C2A O1A P1 117.9(4) . . ?
C2B O1B P1 129.4(4) . . ?
C2E O1B P1 109.5(7) . . ?
C4C O5C C6C 119.7(2) . . ?
C4C N4 C3 117.9(3) . . ?
C4C N4 C5 124.1(3) . . ?
C3 N4 C5 117.2(3) . . ?
C10 N9 C2 121.5(3) . . ?
N9 C2 C3 111.2(3) . . ?
N9 C2 P1 106.2(2) . . ?
C3 C2 P1 114.8(2) . . ?
N4 C3 C8 109.2(3) . . ?
N4 C3 C2 109.1(2) . . ?
C8 C3 C2 115.9(3) . . ?
N4 C5 C6 110.5(2) . . ?
C7 C6 C5 110.1(3) . . ?
C6 C7 C8 109.4(3) . . ?
C7 C8 C3 112.4(2) . . ?
O10 C10 N9 121.8(3) . . ?
O10 C10 C11 121.5(3) . . ?
N9 C10 C11 116.7(3) . . ?
C12 C11 C19 112.1(3) . . ?
C12 C11 C10 125.7(3) . . ?
C19 C11 C10 122.1(3) . . ?
C11 C12 S13 113.8(2) . . ?
C15 C14 C19 121.7(3) . . ?
C15 C14 S13 127.1(3) . . ?
C19 C14 S13 111.3(2) . . ?
C16 C15 C14 118.4(3) . . ?
C15 C16 C17 120.9(3) . . ?
C18 C17 C16 121.0(4) . . ?
C17 C18 C19 119.2(3) . . ?
C18 C19 C14 118.8(3) . . ?
C18 C19 C11 129.8(3) . . ?
C14 C19 C11 111.4(3) . . ?
C3A C2A O1A 109.4(8) . . ?
C3D C2D O1A 108.9(14) . . ?
O1B C2B C3B 112.2(7) . . ?
C3E C2E O1B 106.7(12) . . ?
O4C C4C N4 124.5(3) . . ?
O4C C4C O5C 123.9(3) . . ?
N4 C4C O5C 111.5(3) . . ?
O5C C6C C7C 109.7(3) . . ?
O5C C6C C8C 102.2(3) . . ?
C7C C6C C8C 109.4(3) . . ?
O5C C6C C9C 111.0(3) . . ?
C7C C6C C9C 112.4(3) . . ?
C8C C6C C9C 111.5(4) . . ?
C31 S32 C33 91.41(19) . . ?
O20 P20 O20A 113.1(2) . . ?
O20 P20 O20B 117.7(2) . . ?
O20A P20 O20B 101.8(2) . . ?
O20 P20 C21 115.02(19) . . ?
O20A P20 C21 104.75(17) . . ?
O20B P20 C21 102.78(16) . . ?
C21D O20A P20 113.6(5) . . ?
C21A O20A P20 126.6(4) . . ?
C21B O20B P20 118.7(4) . . ?
C23C O24C C25C 118.5(4) . . ?
C23C N23 C24 124.6(3) . . ?
C23C N23 C22 117.4(3) . . ?
C24 N23 C22 117.2(3) . . ?
C29 N28 C21 120.7(3) . . ?
N28 C21 C22 111.5(3) . . ?
N28 C21 P20 106.4(2) . . ?
C22 C21 P20 115.9(2) . . ?
N23 C22 C27 108.3(3) . . ?
N23 C22 C21 110.0(3) . . ?
C27 C22 C21 113.2(3) . . ?
N23 C24 C25 111.5(3) . . ?
C26 C25 C24 110.4(4) . . ?
C27 C26 C25 109.4(4) . . ?
C26 C27 C22 113.9(3) . . ?
O29 C29 N28 122.9(3) . . ?
O29 C29 C30 121.4(3) . . ?
N28 C29 C30 115.7(3) . . ?
C31 C30 C38 112.4(3) . . ?
C31 C30 C29 125.6(3) . . ?
C38 C30 C29 122.0(3) . . ?
C30 C31 S32 113.6(3) . . ?
C34 C33 C38 121.4(4) . . ?
C34 C33 S32 127.3(3) . . ?
C38 C33 S32 111.3(3) . . ?
C35 C34 C33 118.5(4) . . ?
C34 C35 C36 120.9(4) . . ?
C37 C36 C35 121.4(4) . . ?
C36 C37 C38 119.2(3) . . ?
C37 C38 C33 118.6(3) . . ?
C37 C38 C30 130.1(3) . . ?
C33 C38 C30 111.2(3) . . ?
C22A C21A O20A 106.3(8) . . ?
O20A C21D C22D 99.4(8) . . ?
C22B C21B O20B 110.4(5) . . ?
O23C C23C O24C 125.8(4) . . ?
O23C C23C N23 123.3(3) . . ?
O24C C23C N23 110.9(3) . . ?
C26F C25C O24C 109.2(7) . . ?
O24C C25C C26C 118.0(9) . . ?
O24C C25C C28C 111.4(7) . . ?
C26C C25C C28C 117.2(9) . . ?
C26F C25C C28F 114.3(8) . . ?
O24C C25C C28F 105.3(7) . . ?
C26F C25C C27F 111.1(6) . . ?
O24C C25C C27F 108.4(5) . . ?
C28F C25C C27F 108.3(8) . . ?
O24C C25C C27C 92.9(7) . . ?
C26C C25C C27C 107.9(9) . . ?
C28C C25C C27C 105.7(7) . . ?
C41D C39 C40 109.0(9) 2_656 . ?
C41 C39 C40 114.0(7) 2_656 . ?
C39 C40 C41 114.8(7) . . ?
C39 C40 C41D 106.8(8) . . ?
C39 C41 C40 112.4(9) 2_656 . ?
C39 C41D C40 117.4(10) 2_656 . ?

loop_
_geom_bond_atom_site_label_1
_geom_bond_atom_site_label_2
_geom_bond_distance
_geom_bond_site_symmetry_2
_geom_bond_publ_flag
S13 C12 1.718(3) . ?
S13 C14 1.735(4) . ?
P1 O1 1.453(3) . ?
P1 O1A 1.565(3) . ?
P1 O1B 1.572(3) . ?
P1 C2 1.814(4) . ?
O10 C10 1.220(4) . ?
O1A C2D 1.412(10) . ?
O1A C2A 1.520(8) . ?
O1B C2B 1.453(8) . ?
O1B C2E 1.469(12) . ?
O4C C4C 1.219(4) . ?
O5C C4C 1.354(4) . ?
O5C C6C 1.467(4) . ?
N4 C4C 1.350(4) . ?
N4 C3 1.468(4) . ?
N4 C5 1.470(4) . ?
N9 C10 1.358(4) . ?
N9 C2 1.455(4) . ?
C2 C3 1.536(5) . ?
C3 C8 1.533(4) . ?
C5 C6 1.530(4) . ?
C6 C7 1.524(5) . ?
C7 C8 1.528(5) . ?
C10 C11 1.487(4) . ?
C11 C12 1.345(5) . ?
C11 C19 1.453(4) . ?
C14 C15 1.399(5) . ?
C14 C19 1.401(5) . ?
C15 C16 1.368(6) . ?
C16 C17 1.393(6) . ?
C17 C18 1.385(4) . ?
C18 C19 1.398(5) . ?
C2A C3A 1.428(10) . ?
C2D C3D 1.393(14) . ?
C2B C3B 1.454(10) . ?
C2E C3E 1.442(13) . ?
C6C C7C 1.512(5) . ?
C6C C8C 1.516(5) . ?
C6C C9C 1.518(5) . ?
S32 C31 1.722(4) . ?
S32 C33 1.739(4) . ?
P20 O20 1.466(3) . ?
P20 O20A 1.556(4) . ?
P20 O20B 1.569(4) . ?
P20 C21 1.819(3) . ?
O29 C29 1.226(4) . ?
O20A C21D 1.421(8) . ?
O20A C21A 1.555(11) . ?
O20B C21B 1.471(6) . ?
O23C C23C 1.205(5) . ?
O24C C23C 1.334(4) . ?
O24C C25C 1.474(5) . ?
N23 C23C 1.369(5) . ?
N23 C24 1.454(4) . ?
N23 C22 1.468(4) . ?
N28 C29 1.356(4) . ?
N28 C21 1.460(4) . ?
C21 C22 1.547(6) . ?
C22 C27 1.543(6) . ?
C24 C25 1.511(6) . ?
C25 C26 1.508(8) . ?
C26 C27 1.507(8) . ?
C29 C30 1.487(5) . ?
C30 C31 1.347(5) . ?
C30 C38 1.454(5) . ?
C33 C34 1.400(7) . ?
C33 C38 1.404(5) . ?
C34 C35 1.364(7) . ?
C35 C36 1.388(6) . ?
C36 C37 1.374(5) . ?
C37 C38 1.401(5) . ?
C21A C22A 1.471(11) . ?
C21D C22D 1.450(12) . ?
C21B C22B 1.403(8) . ?
C25C C26F 1.472(9) . ?
C25C C26C 1.490(11) . ?
C25C C28C 1.499(10) . ?
C25C C28F 1.523(10) . ?
C25C C27F 1.590(10) . ?
C25C C27C 1.621(11) . ?
C39 C41D 1.360(11) 2_656 ?
C39 C41 1.470(12) 2_656 ?
C39 C40 1.479(8) . ?
C40 C41 1.491(11) . ?
C40 C41D 1.518(12) . ?

loop_
_geom_hbond_atom_site_label_D
_geom_hbond_atom_site_label_H
_geom_hbond_atom_site_label_A
_geom_hbond_distance_DH
_geom_hbond_distance_HA
_geom_hbond_distance_DA
_geom_hbond_angle_DHA
_geom_hbond_site_symmetry_A
_geom_hbond_publ_flag
N9 H9 O20 0.902(19) 2.34(2) 3.217(4) 165(4) . yes
N28 H28 O1 0.908(19) 2.00(2) 2.897(4) 169(4) . yes

loop_
_geom_torsion_atom_site_label_1
_geom_torsion_atom_site_label_2
_geom_torsion_atom_site_label_3
_geom_torsion_atom_site_label_4
_geom_torsion
_geom_torsion_site_symmetry_1
_geom_torsion_site_symmetry_2
_geom_torsion_site_symmetry_3
_geom_torsion_site_symmetry_4
_geom_torsion_publ_flag
O1 P1 O1A C2D 4.8(9) . . . . ?
O1B P1 O1A C2D -124.1(9) . . . . ?
C2 P1 O1A C2D 130.2(9) . . . . ?
O1 P1 O1A C2A -26.3(6) . . . . ?
O1B P1 O1A C2A -155.2(5) . . . . ?
C2 P1 O1A C2A 99.1(5) . . . . ?
O1 P1 O1B C2B -52.9(7) . . . . ?
O1A P1 O1B C2B 74.8(7) . . . . ?
C2 P1 O1B C2B -176.3(7) . . . . ?
O1 P1 O1B C2E -62.8(9) . . . . ?
O1A P1 O1B C2E 65.0(9) . . . . ?
C2 P1 O1B C2E 173.9(8) . . . . ?
C10 N9 C2 C3 -104.6(4) . . . . ?
C10 N9 C2 P1 129.9(4) . . . . ?
O1 P1 C2 N9 75.4(3) . . . . ?
O1A P1 C2 N9 -51.5(3) . . . . ?
O1B P1 C2 N9 -158.4(2) . . . . ?
O1 P1 C2 C3 -47.9(3) . . . . ?
O1A P1 C2 C3 -174.9(2) . . . . ?
O1B P1 C2 C3 78.2(3) . . . . ?
C4C N4 C3 C8 137.9(3) . . . . ?
C5 N4 C3 C8 -51.8(4) . . . . ?
C4C N4 C3 C2 -94.5(3) . . . . ?
C5 N4 C3 C2 75.9(3) . . . . ?
N9 C2 C3 N4 61.3(3) . . . . ?
P1 C2 C3 N4 -178.0(2) . . . . ?
N9 C2 C3 C8 -174.9(2) . . . . ?
P1 C2 C3 C8 -54.3(3) . . . . ?
C4C N4 C5 C6 -136.4(3) . . . . ?
C3 N4 C5 C6 54.0(4) . . . . ?
N4 C5 C6 C7 -55.0(4) . . . . ?
C5 C6 C7 C8 57.6(4) . . . . ?
C6 C7 C8 C3 -57.2(4) . . . . ?
N4 C3 C8 C7 52.3(4) . . . . ?
C2 C3 C8 C7 -71.3(4) . . . . ?
C2 N9 C10 O10 2.8(7) . . . . ?
C2 N9 C10 C11 -179.5(4) . . . . ?
O10 C10 C11 C12 159.0(5) . . . . ?
N9 C10 C11 C12 -18.7(7) . . . . ?
O10 C10 C11 C19 -18.6(7) . . . . ?
N9 C10 C11 C19 163.7(4) . . . . ?
C19 C11 C12 S13 1.0(5) . . . . ?
C10 C11 C12 S13 -176.8(4) . . . . ?
C14 S13 C12 C11 -1.2(4) . . . . ?
C12 S13 C14 C15 -179.9(4) . . . . ?
C12 S13 C14 C19 1.1(3) . . . . ?
C19 C14 C15 C16 -0.4(7) . . . . ?
S13 C14 C15 C16 -179.2(4) . . . . ?
C14 C15 C16 C17 -0.4(7) . . . . ?
C15 C16 C17 C18 0.6(7) . . . . ?
C16 C17 C18 C19 -0.1(7) . . . . ?
C17 C18 C19 C14 -0.6(6) . . . . ?
C17 C18 C19 C11 -179.8(4) . . . . ?
C15 C14 C19 C18 0.8(6) . . . . ?
S13 C14 C19 C18 179.9(3) . . . . ?
C15 C14 C19 C11 -179.8(4) . . . . ?
S13 C14 C19 C11 -0.8(4) . . . . ?
C12 C11 C19 C18 179.1(4) . . . . ?
C10 C11 C19 C18 -3.0(7) . . . . ?
C12 C11 C19 C14 -0.2(5) . . . . ?
C10 C11 C19 C14 177.7(4) . . . . ?
P1 O1A C2A C3A -142.6(9) . . . . ?
P1 O1A C2D C3D -107.4(13) . . . . ?
P1 O1B C2B C3B 163.0(6) . . . . ?
P1 O1B C2E C3E 142.4(12) . . . . ?
C3 N4 C4C O4C -6.5(5) . . . . ?
C5 N4 C4C O4C -176.1(3) . . . . ?
C3 N4 C4C O5C 175.9(3) . . . . ?
C5 N4 C4C O5C 6.3(5) . . . . ?
C6C O5C C4C O4C 10.8(5) . . . . ?
C6C O5C C4C N4 -171.5(3) . . . . ?
C4C O5C C6C C7C 60.8(4) . . . . ?
C4C O5C C6C C8C 176.9(3) . . . . ?
C4C O5C C6C C9C -64.1(5) . . . . ?
O20 P20 O20A C21D 3.8(7) . . . . ?
O20B P20 O20A C21D 131.0(6) . . . . ?
C21 P20 O20A C21D -122.2(6) . . . . ?
O20 P20 O20A C21A 35.2(6) . . . . ?
O20B P20 O20A C21A 162.4(6) . . . . ?
C21 P20 O20A C21A -90.8(6) . . . . ?
O20 P20 O20B C21B 59.0(6) . . . . ?
O20A P20 O20B C21B -65.2(5) . . . . ?
C21 P20 O20B C21B -173.5(5) . . . . ?
C29 N28 C21 C22 109.7(4) . . . . ?
C29 N28 C21 P20 -123.0(3) . . . . ?
O20 P20 C21 N28 -66.8(3) . . . . ?
O20A P20 C21 N28 58.1(3) . . . . ?
O20B P20 C21 N28 164.1(3) . . . . ?
O20 P20 C21 C22 57.8(3) . . . . ?
O20A P20 C21 C22 -177.3(3) . . . . ?
O20B P20 C21 C22 -71.3(3) . . . . ?
C23C N23 C22 C27 -139.1(4) . . . . ?
C24 N23 C22 C27 50.0(4) . . . . ?
C23C N23 C22 C21 96.7(4) . . . . ?
C24 N23 C22 C21 -74.2(4) . . . . ?
N28 C21 C22 N23 -47.8(4) . . . . ?
P20 C21 C22 N23 -169.7(2) . . . . ?
N28 C21 C22 C27 -169.1(3) . . . . ?
P20 C21 C22 C27 69.0(4) . . . . ?
C23C N23 C24 C25 135.9(4) . . . . ?
C22 N23 C24 C25 -54.0(5) . . . . ?
N23 C24 C25 C26 55.3(6) . . . . ?
C24 C25 C26 C27 -56.6(6) . . . . ?
C25 C26 C27 C22 56.0(5) . . . . ?
N23 C22 C27 C26 -50.8(5) . . . . ?
C21 C22 C27 C26 71.5(5) . . . . ?
C21 N28 C29 O29 6.9(6) . . . . ?
C21 N28 C29 C30 -172.9(3) . . . . ?
O29 C29 C30 C31 139.0(5) . . . . ?
N28 C29 C30 C31 -41.2(6) . . . . ?
O29 C29 C30 C38 -41.2(6) . . . . ?
N28 C29 C30 C38 138.6(4) . . . . ?
C38 C30 C31 S32 0.3(6) . . . . ?
C29 C30 C31 S32 -179.9(3) . . . . ?
C33 S32 C31 C30 -1.3(4) . . . . ?
C31 S32 C33 C34 -178.1(6) . . . . ?
C31 S32 C33 C38 2.0(4) . . . . ?
C38 C33 C34 C35 0.0(9) . . . . ?
S32 C33 C34 C35 -179.9(5) . . . . ?
C33 C34 C35 C36 0.0(10) . . . . ?
C34 C35 C36 C37 -0.5(9) . . . . ?
C35 C36 C37 C38 0.9(7) . . . . ?
C36 C37 C38 C33 -0.9(7) . . . . ?
C36 C37 C38 C30 -177.8(4) . . . . ?
C34 C33 C38 C37 0.5(8) . . . . ?
S32 C33 C38 C37 -179.6(3) . . . . ?
C34 C33 C38 C30 177.9(5) . . . . ?
S32 C33 C38 C30 -2.2(5) . . . . ?
C31 C30 C38 C37 178.3(5) . . . . ?
C29 C30 C38 C37 -1.5(7) . . . . ?
C31 C30 C38 C33 1.3(6) . . . . ?
C29 C30 C38 C33 -178.6(4) . . . . ?
P20 O20A C21A C22A -135.6(7) . . . . ?
P20 O20A C21D C22D 155.3(8) . . . . ?
P20 O20B C21B C22B -178.4(5) . . . . ?
C25C O24C C23C O23C 3.6(7) . . . . ?
C25C O24C C23C N23 -176.4(3) . . . . ?
C24 N23 C23C O23C -179.1(4) . . . . ?
C22 N23 C23C O23C 10.8(6) . . . . ?
C24 N23 C23C O24C 1.0(5) . . . . ?
C22 N23 C23C O24C -169.1(3) . . . . ?
C23C O24C C25C C26F -174.8(8) . . . . ?
C23C O24C C25C C26C 55.6(11) . . . . ?
C23C O24C C25C C28C -84.3(10) . . . . ?
C23C O24C C25C C28F 62.1(9) . . . . ?
C23C O24C C25C C27F -53.7(8) . . . . ?
C23C O24C C25C C27C 167.6(6) . . . . ?
C41 C39 C40 C41 -1.9(13) 2_656 . . . ?
C41D C39 C40 C41D 2.0(11) 2_656 . . . ?
C39 C40 C41 C39 -46.6(13) . . . 2_656 ?
C39 C40 C41D C39 58.3(15) . . . 2_656 ?
